data_4500792
loop_
_publ_author_name
'Liu, Lei-Lei'
'Ren, Zhi-Gang'
'Zhu, Lian-Wen'
'Wang, Hui-Fang'
'Yan, Wen-Yan'
'Lang, Jian-Ping'

_publ_section_title
;
 Temperature-Driven Assembly of Ln(III) (Ln = Nd, Eu, Yb) Coordination
 Polymers of a Flexible Azo Calix[4]arene Polycarboxylate Ligand
;
_journal_issue 8
_journal_name_full 'Crystal Growth &amp; Design'
_journal_page_first 3479
_journal_paper_doi 10.1021/cg200308k
_journal_volume 11
_journal_year 2011
_chemical_formula_moiety 'C56 H36.52 N8 Nd O13, C2 H3 N, 2(C1.50 H3.50 N0.50 O0.50), H0.5'
_chemical_formula_sum 'C61 H50 N10 Nd O16'
_chemical_formula_weight 1323.35
_chemical_name_systematic
; 
 ? 
;
_space_group_IT_number 87
_symmetry_cell_setting tetragonal
_symmetry_space_group_name_Hall '-I 4'
_symmetry_space_group_name_H-M 'I 4/m'
_atom_sites_solution_hydrogens geom
_atom_sites_solution_primary direct
_atom_sites_solution_secondary difmap
_cell_angle_alpha 90.00
_cell_angle_beta 90.00
_cell_angle_gamma 90.00
_cell_formula_units_Z 4
_cell_length_a 11.2863(16)
_cell_length_b 11.2863(16)
_cell_length_c 50.133(10)
_cell_measurement_reflns_used 7728
_cell_measurement_temperature 223(2)
_cell_measurement_theta_max 27.4045
_cell_measurement_theta_min 3.0261
_cell_volume 6386.0(18)
_computing_cell_refinement 'CrystalClear, Ver. 1.30 (Rigaku/MSC, 2001)'
_computing_data_collection 'CrystalClear, Ver. 1.30 (Rigaku/MSC, 2001)'
_computing_data_reduction 'CrystalStructure, Ver. 3.60 (Rigaku/MSC, 2004)'
_computing_molecular_graphics 'SHELXL-97 (Sheldrick, 1997)'
_computing_publication_material 'SHELXL-97 (Sheldrick, 1997)'
_computing_structure_refinement 'SHELXL-97 (Sheldrick, 1997)'
_computing_structure_solution 'SHELXS-97 (Sheldrick, 1990)'
_diffrn_ambient_temperature 223(2)
_diffrn_measured_fraction_theta_full 0.950
_diffrn_measured_fraction_theta_max 0.950
_diffrn_measurement_device_type 'Rigaku Mercury'
_diffrn_measurement_method \w
_diffrn_radiation_monochromator graphite
_diffrn_radiation_source 'fine-focus sealed tube'
_diffrn_radiation_type MoK\a
_diffrn_radiation_wavelength 0.71073
_diffrn_reflns_av_R_equivalents 0.0638
_diffrn_reflns_av_sigmaI/netI 0.0728
_diffrn_reflns_limit_h_max 10
_diffrn_reflns_limit_h_min -13
_diffrn_reflns_limit_k_max 10
_diffrn_reflns_limit_k_min -13
_diffrn_reflns_limit_l_max 43
_diffrn_reflns_limit_l_min -59
_diffrn_reflns_number 8228
_diffrn_reflns_theta_full 25.00
_diffrn_reflns_theta_max 25.00
_diffrn_reflns_theta_min 3.70
_diffrn_standards_decay_% 0
_diffrn_standards_interval_count 0
_diffrn_standards_interval_time 0
_diffrn_standards_number 0
_exptl_absorpt_coefficient_mu 0.886
_exptl_absorpt_correction_T_max 0.9487
_exptl_absorpt_correction_T_min 0.8082
_exptl_absorpt_correction_type multi-scan
_exptl_absorpt_process_details 'Jacobson, R. (1998) Private communication to Rigaku Corp.'
_exptl_crystal_colour Orange
_exptl_crystal_density_diffrn 1.376
_exptl_crystal_density_method 'not measured'
_exptl_crystal_description Block
_exptl_crystal_F_000 2696
_exptl_crystal_size_max 0.40
_exptl_crystal_size_mid 0.20
_exptl_crystal_size_min 0.06
_refine_diff_density_max 1.798
_refine_diff_density_min -0.571
_refine_diff_density_rms 0.083
_refine_ls_extinction_coef 0.0025(3)
_refine_ls_extinction_expression Fc^*^=kFc[1+0.001xFc^2^\l^3^/sin(2\q)]^-1/4^
_refine_ls_extinction_method SHELXL
_refine_ls_goodness_of_fit_ref 1.068
_refine_ls_hydrogen_treatment constr
_refine_ls_matrix_type full
_refine_ls_number_parameters 225
_refine_ls_number_reflns 2724
_refine_ls_number_restraints 104
_refine_ls_restrained_S_all 1.053
_refine_ls_R_factor_all 0.1059
_refine_ls_R_factor_gt 0.0822
_refine_ls_shift/su_max 0.001
_refine_ls_shift/su_mean 0.000
_refine_ls_structure_factor_coef Fsqd
_refine_ls_weighting_details 'calc w=1/[\s^2^(Fo^2^)+(0.0600P)^2^+39.6935P] where P=(Fo^2^+2Fc^2^)/3'
_refine_ls_weighting_scheme calc
_refine_ls_wR_factor_gt 0.1651
_refine_ls_wR_factor_ref 0.1782
_reflns_number_gt 2185
_reflns_number_total 2724
_reflns_threshold_expression >2sigma(I)
_cod_data_source_file cg200308k_si_002.cif
_cod_data_source_block 4
_cod_original_cell_volume 6385.9(18)
_cod_database_code 4500792

loop_
_symmetry_equiv_pos_as_xyz
'x, y, z'
'-x, -y, z'
'-y, x, z'
'y, -x, z'
'x+1/2, y+1/2, z+1/2'
'-x+1/2, -y+1/2, z+1/2'
'-y+1/2, x+1/2, z+1/2'
'y+1/2, -x+1/2, z+1/2'
'-x, -y, -z'
'x, y, -z'
'y, -x, -z'
'-y, x, -z'
'-x+1/2, -y+1/2, -z+1/2'
'x+1/2, y+1/2, -z+1/2'
'y+1/2, -x+1/2, -z+1/2'
'-y+1/2, x+1/2, -z+1/2'

loop_
_atom_site_label
_atom_site_type_symbol
_atom_site_fract_x
_atom_site_fract_y
_atom_site_fract_z
_atom_site_U_iso_or_equiv
_atom_site_adp_type
_atom_site_occupancy
_atom_site_symmetry_multiplicity
_atom_site_calc_flag
_atom_site_refinement_flags
Nd1 Nd 1.0000 1.0000 0.931449(13) 0.0561(3) Uani 1 4 d S
C1 C 1.1132(5) 0.2051(5) 0.77275(11) 0.0418(13) Uani 1 1 d .
C2 C 1.2240(5) 0.1804(5) 0.78432(12) 0.0465(14) Uani 1 1 d .
C3 C 1.2549(6) 0.2398(6) 0.80766(12) 0.0504(15) Uani 1 1 d .
H3 H 1.3286 0.2247 0.8157 0.060 Uiso 1 1 calc R
C4 C 1.1784(6) 0.3205(6) 0.81910(13) 0.0509(15) Uani 1 1 d .
C5 C 1.0692(6) 0.3445(6) 0.80728(12) 0.0484(15) Uani 1 1 d .
H5 H 1.0185 0.4008 0.8151 0.058 Uiso 1 1 calc R
C6 C 1.0347(5) 0.2874(5) 0.78448(11) 0.0442(14) Uani 1 1 d .
C7 C 1.1768(6) 0.4986(6) 0.87767(14) 0.0587(17) Uani 1 1 d .
C8 C 1.2431(8) 0.4371(8) 0.89634(16) 0.084(3) Uani 1 1 d .
H8 H 1.2797 0.3652 0.8916 0.100 Uiso 1 1 calc R
C9 C 1.2553(9) 0.4815(9) 0.92201(17) 0.096(3) Uani 1 1 d .
H9 H 1.2991 0.4387 0.9347 0.116 Uiso 1 1 calc R
C10 C 1.2035(8) 0.5885(7) 0.92917(16) 0.075(2) Uani 1 1 d .
H10 H 1.2134 0.6189 0.9465 0.090 Uiso 1 1 calc R
C11 C 1.1358(7) 0.6511(6) 0.91009(13) 0.0587(18) Uani 1 1 d .
C12 C 1.1221(6) 0.6053(6) 0.88498(13) 0.0566(17) Uani 1 1 d .
H12 H 1.0754 0.6461 0.8725 0.068 Uiso 1 1 calc R
C13 C 1.0807(7) 0.7678(6) 0.91793(14) 0.0611(18) Uani 1 1 d .
C14 C 0.9125(5) 0.3091(5) 0.77245(12) 0.0429(13) Uani 1 1 d .
H14A H 0.9163 0.2979 0.7531 0.051 Uiso 1 1 calc R
H14B H 0.8885 0.3911 0.7759 0.051 Uiso 1 1 calc R
C15 C 1.0000 0.0000 0.6801(3) 0.084(5) Uani 1 4 d SDU
C16 C 1.0000 0.0000 0.6515(3) 0.072(4) Uani 1 4 d SDU
H16A H 0.9464 -0.0607 0.6450 0.107 Uiso 0.25 1 calc PR
H16B H 1.0794 -0.0161 0.6450 0.107 Uiso 0.25 1 calc PR
H16C H 0.9742 0.0768 0.6450 0.107 Uiso 0.25 1 calc PR
N1 N 1.2144(5) 0.3714(5) 0.84407(11) 0.0615(15) Uani 1 1 d .
N2 N 1.1533(5) 0.4581(5) 0.85141(11) 0.0581(14) Uani 1 1 d .
N3 N 1.0000 0.0000 0.7025(3) 0.116(6) Uani 1 4 d SDU
O1 O 1.0780(4) 0.1517(4) 0.74965(8) 0.0532(11) Uani 1 1 d .
H1 H 1.1307 0.1059 0.7444 0.080 Uiso 1 1 calc R
O2 O 1.1009(5) 0.8078(5) 0.94115(9) 0.0723(14) Uani 1 1 d .
O3 O 1.0166(4) 0.8197(4) 0.90111(9) 0.0628(12) Uani 1 1 d .
O1W O 1.0000 1.0000 0.97850(19) 0.079(3) Uani 1 4 d SU
H1WA H 0.9622 0.9376 0.9827 0.095 Uiso 0.13 1 d PR
O2W O 1.0000 1.0000 0.86005(18) 0.072(3) Uani 1 4 d SU
H2WA H 0.9599 0.9524 0.8505 0.086 Uiso 0.13 1 d PR
O3W O 1.422(4) 0.348(5) 1.0000 0.258(19) Uani 0.50 2 d SPU
H3WA H 1.3641 0.3966 1.0000 0.309 Uiso 0.50 2 d SPR
H3WB H 1.4275 0.2735 1.0000 0.309 Uiso 0.50 2 d SPR
H3WC H 1.4731 0.4034 1.0000 0.309 Uiso 0.50 2 d SPR
O4 O 1.748(4) -0.180(4) 1.0000 0.249(14) Uani 0.50 2 d SPDU
N4 N 1.694(5) 0.034(3) 1.0000 0.248(13) Uani 0.50 2 d SPDU
C17 C 1.683(6) -0.093(3) 1.0000 0.241(14) Uani 0.50 2 d SPDU
H17 H 1.6026 -0.1167 1.0000 0.289 Uiso 0.50 2 calc SPR
C18 C 1.669(3) 0.099(3) 1.0252(6) 0.234(14) Uani 0.50 1 d PDU
H18A H 1.6902 0.1817 1.0231 0.351 Uiso 0.50 1 calc PR
H18B H 1.7158 0.0647 1.0395 0.351 Uiso 0.50 1 calc PR
H18C H 1.5856 0.0926 1.0295 0.351 Uiso 0.50 1 calc PR

loop_
_atom_site_aniso_label
_atom_site_aniso_U_11
_atom_site_aniso_U_22
_atom_site_aniso_U_33
_atom_site_aniso_U_23
_atom_site_aniso_U_13
_atom_site_aniso_U_12
Nd1 0.0650(4) 0.0650(4) 0.0382(4) 0.000 0.000 0.000
C1 0.043(3) 0.037(3) 0.046(3) -0.001(2) 0.007(2) -0.003(3)
C2 0.042(3) 0.040(3) 0.058(4) -0.001(3) 0.009(3) -0.008(3)
C3 0.046(3) 0.048(4) 0.057(4) -0.005(3) -0.005(3) 0.004(3)
C4 0.052(4) 0.047(4) 0.054(4) -0.006(3) -0.001(3) 0.001(3)
C5 0.047(4) 0.042(3) 0.056(4) -0.001(3) -0.001(3) 0.000(3)
C6 0.041(3) 0.042(3) 0.049(3) 0.008(3) 0.005(3) 0.001(3)
C7 0.059(4) 0.057(4) 0.060(4) -0.011(3) 0.000(3) 0.008(3)
C8 0.101(7) 0.077(6) 0.073(5) -0.013(4) -0.011(5) 0.030(5)
C9 0.126(8) 0.100(7) 0.064(5) -0.011(5) -0.016(5) 0.044(6)
C10 0.095(6) 0.071(5) 0.059(4) -0.005(4) 0.004(4) 0.017(4)
C11 0.071(5) 0.055(4) 0.051(4) -0.004(3) 0.001(3) 0.004(4)
C12 0.055(4) 0.055(4) 0.059(4) -0.005(3) -0.001(3) 0.000(3)
C13 0.074(5) 0.057(4) 0.052(4) 0.002(3) 0.004(3) 0.009(4)
C14 0.039(3) 0.036(3) 0.053(3) 0.006(2) -0.003(3) 0.002(3)
C15 0.081(7) 0.081(7) 0.090(7) 0.000 0.000 0.000
C16 0.066(6) 0.066(6) 0.083(7) 0.000 0.000 0.000
N1 0.058(3) 0.065(4) 0.062(3) -0.015(3) -0.006(3) 0.011(3)
N2 0.061(3) 0.056(3) 0.058(3) -0.008(3) -0.004(3) 0.003(3)
N3 0.131(9) 0.131(9) 0.085(7) 0.000 0.000 0.000
O1 0.051(2) 0.061(3) 0.048(2) -0.0061(19) 0.0040(19) 0.003(2)
O2 0.088(4) 0.072(3) 0.056(3) -0.008(2) -0.003(2) 0.017(3)
O3 0.072(3) 0.057(3) 0.059(3) -0.010(2) -0.011(2) 0.011(2)
O1W 0.092(5) 0.092(5) 0.053(6) 0.000 0.000 0.000
O2W 0.083(4) 0.083(4) 0.049(5) 0.000 0.000 0.000
O3W 0.24(3) 0.33(4) 0.20(3) 0.000 0.000 0.05(3)
O4 0.23(3) 0.264(18) 0.25(3) 0.000 0.000 0.00(2)
N4 0.20(2) 0.273(15) 0.27(2) 0.000 0.000 0.02(2)
C17 0.22(3) 0.271(16) 0.24(3) 0.000 0.000 0.00(2)
C18 0.20(3) 0.26(2) 0.24(2) -0.012(18) -0.13(2) -0.01(2)

loop_
_atom_type_symbol
_atom_type_description
_atom_type_scat_dispersion_real
_atom_type_scat_dispersion_imag
_atom_type_scat_source
C C 0.0033 0.0016 'International Tables Vol C Tables 4.2.6.8 and 6.1.1.4'
H H 0.0000 0.0000 'International Tables Vol C Tables 4.2.6.8 and 6.1.1.4'
N N 0.0061 0.0033 'International Tables Vol C Tables 4.2.6.8 and 6.1.1.4'
O O 0.0106 0.0060 'International Tables Vol C Tables 4.2.6.8 and 6.1.1.4'
Nd Nd -0.1943 3.0179 'International Tables Vol C Tables 4.2.6.8 and 6.1.1.4'

loop_
_geom_angle_atom_site_label_1
_geom_angle_atom_site_label_2
_geom_angle_atom_site_label_3
_geom_angle
_geom_angle_site_symmetry_1
_geom_angle_site_symmetry_3
O1W Nd1 O2 78.77(11) . 3_755
O1W Nd1 O2 78.77(11) . 4_575
O2 Nd1 O2 157.5(2) 3_755 4_575
O1W Nd1 O2 78.77(11) . .
O2 Nd1 O2 87.83(4) 3_755 .
O2 Nd1 O2 87.83(4) 4_575 .
O1W Nd1 O2 78.77(11) . 2_775
O2 Nd1 O2 87.83(4) 3_755 2_775
O2 Nd1 O2 87.83(4) 4_575 2_775
O2 Nd1 O2 157.5(2) . 2_775
O1W Nd1 O3 126.67(11) . 4_575
O2 Nd1 O3 147.51(16) 3_755 4_575
O2 Nd1 O3 52.34(15) 4_575 4_575
O2 Nd1 O3 114.61(17) . 4_575
O2 Nd1 O3 79.41(17) 2_775 4_575
O1W Nd1 O3 126.67(11) . 3_755
O2 Nd1 O3 52.34(15) 3_755 3_755
O2 Nd1 O3 147.51(16) 4_575 3_755
O2 Nd1 O3 79.41(17) . 3_755
O2 Nd1 O3 114.61(17) 2_775 3_755
O3 Nd1 O3 106.7(2) 4_575 3_755
O1W Nd1 O3 126.67(11) . 2_775
O2 Nd1 O3 79.41(17) 3_755 2_775
O2 Nd1 O3 114.61(17) 4_575 2_775
O2 Nd1 O3 147.51(16) . 2_775
O2 Nd1 O3 52.34(15) 2_775 2_775
O3 Nd1 O3 69.11(11) 4_575 2_775
O3 Nd1 O3 69.11(11) 3_755 2_775
O1W Nd1 O3 126.67(11) . .
O2 Nd1 O3 114.61(17) 3_755 .
O2 Nd1 O3 79.41(17) 4_575 .
O2 Nd1 O3 52.34(15) . .
O2 Nd1 O3 147.51(16) 2_775 .
O3 Nd1 O3 69.11(11) 4_575 .
O3 Nd1 O3 69.11(11) 3_755 .
O3 Nd1 O3 106.7(2) 2_775 .
O1W Nd1 C13 103.73(14) . 3_755
O2 Nd1 C13 26.35(17) 3_755 3_755
O2 Nd1 C13 171.3(2) 4_575 3_755
O2 Nd1 C13 84.5(2) . 3_755
O2 Nd1 C13 100.8(2) 2_775 3_755
O3 Nd1 C13 127.93(19) 4_575 3_755
O3 Nd1 C13 26.09(17) 3_755 3_755
O3 Nd1 C13 70.80(19) 2_775 3_755
O3 Nd1 C13 92.6(2) . 3_755
O1W Nd1 C13 103.73(14) . 4_575
O2 Nd1 C13 171.3(2) 3_755 4_575
O2 Nd1 C13 26.35(17) 4_575 4_575
O2 Nd1 C13 100.8(2) . 4_575
O2 Nd1 C13 84.5(2) 2_775 4_575
O3 Nd1 C13 26.09(17) 4_575 4_575
O3 Nd1 C13 127.93(19) 3_755 4_575
O3 Nd1 C13 92.6(2) 2_775 4_575
O3 Nd1 C13 70.80(19) . 4_575
C13 Nd1 C13 152.5(3) 3_755 4_575
O1W Nd1 C13 103.73(14) . 2_775
O2 Nd1 C13 84.5(2) 3_755 2_775
O2 Nd1 C13 100.8(2) 4_575 2_775
O2 Nd1 C13 171.3(2) . 2_775
O2 Nd1 C13 26.35(17) 2_775 2_775
O3 Nd1 C13 70.80(19) 4_575 2_775
O3 Nd1 C13 92.6(2) 3_755 2_775
O3 Nd1 C13 26.09(17) 2_775 2_775
O3 Nd1 C13 127.93(18) . 2_775
C13 Nd1 C13 86.77(7) 3_755 2_775
C13 Nd1 C13 86.77(7) 4_575 2_775
O1 C1 C2 121.5(5) . .
O1 C1 C6 117.4(5) . .
C2 C1 C6 121.1(5) . .
C3 C2 C1 118.3(5) . .
C3 C2 C14 119.7(5) . 4_665
C1 C2 C14 122.0(5) . 4_665
C4 C3 C2 120.7(6) . .
C4 C3 H3 119.6 . .
C2 C3 H3 119.6 . .
C3 C4 C5 120.3(6) . .
C3 C4 N1 116.7(6) . .
C5 C4 N1 122.9(6) . .
C6 C5 C4 121.0(6) . .
C6 C5 H5 119.5 . .
C4 C5 H5 119.5 . .
C5 C6 C1 118.6(6) . .
C5 C6 C14 120.8(5) . .
C1 C6 C14 120.6(5) . .
C8 C7 C12 119.5(7) . .
C8 C7 N2 124.5(7) . .
C12 C7 N2 115.9(6) . .
C7 C8 C9 119.9(8) . .
C7 C8 H8 120.0 . .
C9 C8 H8 120.0 . .
C10 C9 C8 120.8(8) . .
C10 C9 H9 119.6 . .
C8 C9 H9 119.6 . .
C9 C10 C11 119.2(7) . .
C9 C10 H10 120.4 . .
C11 C10 H10 120.4 . .
C12 C11 C10 119.6(7) . .
C12 C11 C13 121.5(6) . .
C10 C11 C13 118.9(6) . .
C11 C12 C7 121.0(7) . .
C11 C12 H12 119.5 . .
C7 C12 H12 119.5 . .
O3 C13 O2 123.6(7) . .
O3 C13 C11 118.0(6) . .
O2 C13 C11 118.4(6) . .
O3 C13 Nd1 63.1(4) . .
O2 C13 Nd1 60.9(4) . .
C11 C13 Nd1 173.9(5) . .
C6 C14 C2 111.3(5) . 3_645
C6 C14 H14A 109.4 . .
C2 C14 H14A 109.4 3_645 .
C6 C14 H14B 109.4 . .
C2 C14 H14B 109.4 3_645 .
H14A C14 H14B 108.0 . .
N3 C15 C16 180.000(4) . .
C15 C16 H16A 110.0 . .
C15 C16 H16B 110.0 . .
H16A C16 H16B 109.0 . .
C15 C16 H16C 110.0 . .
H16A C16 H16C 109.0 . .
H16B C16 H16C 109.0 . .
N2 N1 C4 114.4(5) . .
N1 N2 C7 114.9(6) . .
C1 O1 H1 109.5 . .
C13 O2 Nd1 92.8(4) . .
C13 O3 Nd1 90.8(4) . .
Nd1 O1W H1WA 104.4 . .
H3WA O3W H3WB 134.2 . .
H3WA O3W H3WC 93.2 . .
H3WB O3W H3WC 132.6 . .
C17 N4 C18 118.3(18) . 10_557
C17 N4 C18 118.3(18) . .
C18 N4 C18 117(4) 10_557 .
O4 C17 N4 138(7) . .
O4 C17 H17 111.1 . .
N4 C17 H17 111.1 . .
N4 C18 H18A 109.5 . .
N4 C18 H18B 109.5 . .
H18A C18 H18B 109.5 . .
N4 C18 H18C 109.5 . .
H18A C18 H18C 109.5 . .
H18B C18 H18C 109.5 . .

loop_
_geom_bond_atom_site_label_1
_geom_bond_atom_site_label_2
_geom_bond_distance
_geom_bond_site_symmetry_2
Nd1 O1W 2.359(10) .
Nd1 O2 2.497(5) 3_755
Nd1 O2 2.497(5) 4_575
Nd1 O2 2.497(5) .
Nd1 O2 2.497(5) 2_775
Nd1 O3 2.547(4) 4_575
Nd1 O3 2.547(4) 3_755
Nd1 O3 2.547(4) 2_775
Nd1 O3 2.547(4) .
Nd1 C13 2.856(7) 3_755
Nd1 C13 2.856(7) 4_575
Nd1 C13 2.856(7) 2_775
C1 O1 1.364(7) .
C1 C2 1.406(8) .
C1 C6 1.412(8) .
C2 C3 1.393(8) .
C2 C14 1.542(8) 4_665
C3 C4 1.380(9) .
C3 H3 0.9400 .
C4 C5 1.394(9) .
C4 N1 1.436(8) .
C5 C6 1.369(8) .
C5 H5 0.9400 .
C6 C14 1.525(8) .
C7 C8 1.385(11) .
C7 C12 1.402(10) .
C7 N2 1.419(9) .
C8 C9 1.388(11) .
C8 H8 0.9400 .
C9 C10 1.388(11) .
C9 H9 0.9400 .
C10 C11 1.414(10) .
C10 H10 0.9400 .
C11 C12 1.369(9) .
C11 C13 1.509(10) .
C12 H12 0.9400 .
C13 O3 1.256(8) .
C13 O2 1.269(8) .
C14 C2 1.542(8) 3_645
C14 H14A 0.9800 .
C14 H14B 0.9800 .
C15 N3 1.125(14) .
C15 C16 1.433(15) .
C16 H16A 0.9700 .
C16 H16B 0.9700 .
C16 H16C 0.9700 .
N1 N2 1.252(8) .
O1 H1 0.8300 .
O1W H1WA 0.8501 .
O2W H2WA 0.8497 .
O3W H3WA 0.8484 .
O3W H3WB 0.8485 .
O3W H3WC 0.8482 .
O4 C17 1.22(2) .
N4 C17 1.447(19) .
N4 C18 1.486(18) 10_557
N4 C18 1.486(18) .
C17 H17 0.9400 .
C18 H18A 0.9700 .
C18 H18B 0.9700 .
C18 H18C 0.9700 .

loop_
_geom_torsion_atom_site_label_1
_geom_torsion_atom_site_label_2
_geom_torsion_atom_site_label_3
_geom_torsion_atom_site_label_4
_geom_torsion
_geom_torsion_site_symmetry_1
_geom_torsion_site_symmetry_4
O1 C1 C2 C3 178.9(5) . .
C6 C1 C2 C3 -0.3(9) . .
O1 C1 C2 C14 -3.1(9) . 4_665
C6 C1 C2 C14 177.7(5) . 4_665
C1 C2 C3 C4 0.1(9) . .
C14 C2 C3 C4 -177.9(6) 4_665 .
C2 C3 C4 C5 -0.5(10) . .
C2 C3 C4 N1 175.9(6) . .
C3 C4 C5 C6 1.2(10) . .
N1 C4 C5 C6 -175.1(6) . .
C4 C5 C6 C1 -1.3(9) . .
C4 C5 C6 C14 176.7(5) . .
O1 C1 C6 C5 -178.3(5) . .
C2 C1 C6 C5 0.9(9) . .
O1 C1 C6 C14 3.6(8) . .
C2 C1 C6 C14 -177.1(5) . .
C12 C7 C8 C9 -0.3(13) . .
N2 C7 C8 C9 -176.4(9) . .
C7 C8 C9 C10 -1.1(16) . .
C8 C9 C10 C11 1.2(15) . .
C9 C10 C11 C12 0.2(13) . .
C9 C10 C11 C13 -179.5(8) . .
C10 C11 C12 C7 -1.6(11) . .
C13 C11 C12 C7 178.0(7) . .
C8 C7 C12 C11 1.7(11) . .
N2 C7 C12 C11 178.1(7) . .
C12 C11 C13 O3 3.4(11) . .
C10 C11 C13 O3 -177.0(7) . .
C12 C11 C13 O2 -177.0(7) . .
C10 C11 C13 O2 2.6(11) . .
C12 C11 C13 Nd1 -96(5) . .
C10 C11 C13 Nd1 84(5) . .
O1W Nd1 C13 O3 154.0(4) . .
O2 Nd1 C13 O3 -125.0(4) 3_755 .
O2 Nd1 C13 O3 77.0(4) 4_575 .
O2 Nd1 C13 O3 173.2(7) . .
O2 Nd1 C13 O3 48.3(14) 2_775 .
O3 Nd1 C13 O3 25.2(4) 4_575 .
O3 Nd1 C13 O3 -81.5(5) 3_755 .
O3 Nd1 C13 O3 -40.1(6) 2_775 .
C13 Nd1 C13 O3 -102.6(4) 3_755 .
C13 Nd1 C13 O3 50.7(4) 4_575 .
C13 Nd1 C13 O3 -26.0(4) 2_775 .
O1W Nd1 C13 O2 -19.1(4) . .
O2 Nd1 C13 O2 61.8(4) 3_755 .
O2 Nd1 C13 O2 -96.1(4) 4_575 .
O2 Nd1 C13 O2 -124.9(12) 2_775 .
O3 Nd1 C13 O2 -147.9(4) 4_575 .
O3 Nd1 C13 O2 105.3(4) 3_755 .
O3 Nd1 C13 O2 146.7(4) 2_775 .
O3 Nd1 C13 O2 -173.2(7) . .
C13 Nd1 C13 O2 84.2(5) 3_755 .
C13 Nd1 C13 O2 -122.5(4) 4_575 .
C13 Nd1 C13 O2 160.9(4) 2_775 .
O1W Nd1 C13 C11 -104(5) . .
O2 Nd1 C13 C11 -23(5) 3_755 .
O2 Nd1 C13 C11 179(100) 4_575 .
O2 Nd1 C13 C11 -85(5) . .
O2 Nd1 C13 C11 150(4) 2_775 .
O3 Nd1 C13 C11 127(5) 4_575 .
O3 Nd1 C13 C11 21(5) 3_755 .
O3 Nd1 C13 C11 62(5) 2_775 .
O3 Nd1 C13 C11 102(5) . .
C13 Nd1 C13 C11 -1(5) 3_755 .
C13 Nd1 C13 C11 153(5) 4_575 .
C13 Nd1 C13 C11 76(5) 2_775 .
C5 C6 C14 C2 -88.5(7) . 3_645
C1 C6 C14 C2 89.5(6) . 3_645
C3 C4 N1 N2 168.4(6) . .
C5 C4 N1 N2 -15.3(10) . .
C4 N1 N2 C7 171.5(6) . .
C8 C7 N2 N1 -12.6(11) . .
C12 C7 N2 N1 171.3(6) . .
O3 C13 O2 Nd1 -7.3(8) . .
C11 C13 O2 Nd1 173.1(6) . .
O1W Nd1 O2 C13 161.1(4) . .
O2 Nd1 O2 C13 -120.0(4) 3_755 .
O2 Nd1 O2 C13 82.1(5) 4_575 .
O2 Nd1 O2 C13 161.1(4) 2_775 .
O3 Nd1 O2 C13 35.7(5) 4_575 .
O3 Nd1 O2 C13 -67.9(4) 3_755 .
O3 Nd1 O2 C13 -53.7(6) 2_775 .
O3 Nd1 O2 C13 3.8(4) . .
C13 Nd1 O2 C13 -93.8(5) 3_755 .
C13 Nd1 O2 C13 59.0(4) 4_575 .
C13 Nd1 O2 C13 -91.4(14) 2_775 .
O2 C13 O3 Nd1 7.2(8) . .
C11 C13 O3 Nd1 -173.3(6) . .
O1W Nd1 O3 C13 -32.0(5) . .
O2 Nd1 O3 C13 62.2(4) 3_755 .
O2 Nd1 O3 C13 -99.3(4) 4_575 .
O2 Nd1 O3 C13 -3.8(4) . .
O2 Nd1 O3 C13 -167.9(4) 2_775 .
O3 Nd1 O3 C13 -152.9(5) 4_575 .
O3 Nd1 O3 C13 88.8(5) 3_755 .
O3 Nd1 O3 C13 148.0(5) 2_775 .
C13 Nd1 O3 C13 77.2(3) 3_755 .
C13 Nd1 O3 C13 -125.1(4) 4_575 .
C13 Nd1 O3 C13 165.2(3) 2_775 .
C18 N4 C17 O4 105(4) 10_557 .
C18 N4 C17 O4 -105(4) . .
